data_4106414
loop_
_publ_author_name
'Koji Nakano'
'Kazuki Kobayashi'
'Kyoko Nozaki'

_publ_section_title
;
 Tetravalent Metal Complexes as a New Family of Catalysts for
 Copolymerization of Epoxides with Carbon Dioxide
;
_journal_name_full 'Journal of the American Chemical Society'
_journal_page_first 10720
_journal_page_last 10723
_journal_paper_doi 10.1021/ja203382q
_journal_volume 133
_journal_year 2011
_chemical_formula_sum 'C48 H59 Cl3 N2 O3 Ti'
_chemical_formula_weight 866.22
_chemical_name_systematic
; 
 ? 
;
_space_group_IT_number 14
_symmetry_cell_setting monoclinic
_symmetry_space_group_name_Hall '-P 2ybc'
_symmetry_space_group_name_H-M 'P 1 21/c 1'
_atom_sites_solution_hydrogens geom
_atom_sites_solution_primary direct
_atom_sites_solution_secondary difmap
_audit_creation_method SHELXL-97
_cell_angle_alpha 90.00
_cell_angle_beta 97.701(3)
_cell_angle_gamma 90.00
_cell_formula_units_Z 4
_cell_length_a 9.3966(17)
_cell_length_b 18.915(3)
_cell_length_c 25.413(5)
_cell_measurement_reflns_used 10015
_cell_measurement_temperature 93.1500
_cell_measurement_theta_max 27.5359
_cell_measurement_theta_min 3.0701
_cell_volume 4476.1(14)
_computing_cell_refinement 'RIGAKU CrystalClear'
_computing_data_collection 'RIGAKU CrystalClear'
_computing_data_reduction 'RIGAKU CrystalClear'
_computing_molecular_graphics ORTEP-III
_computing_structure_refinement 'SHELXL-97 (Sheldrick, 1997)'
_computing_structure_solution SIR-97
_diffrn_ambient_temperature 93.1500
_diffrn_detector_area_resol_mean 28.5714
_diffrn_measured_fraction_theta_full 0.993
_diffrn_measured_fraction_theta_max 0.993
_diffrn_measurement_device_type 'RIGAKU/MSCIO Saturn CCD'
_diffrn_measurement_method 'omega scans'
_diffrn_radiation_monochromator graphite
_diffrn_radiation_source 'fine-focus sealed tube'
_diffrn_radiation_type MoK\a
_diffrn_radiation_wavelength 0.71075
_diffrn_reflns_av_R_equivalents 0.0566
_diffrn_reflns_av_sigmaI/netI 0.0549
_diffrn_reflns_limit_h_max 11
_diffrn_reflns_limit_h_min -11
_diffrn_reflns_limit_k_max 22
_diffrn_reflns_limit_k_min -19
_diffrn_reflns_limit_l_max 30
_diffrn_reflns_limit_l_min -30
_diffrn_reflns_number 29469
_diffrn_reflns_theta_full 25.00
_diffrn_reflns_theta_max 25.00
_diffrn_reflns_theta_min 3.07
_exptl_absorpt_coefficient_mu 0.413
_exptl_absorpt_correction_T_max 0.9959
_exptl_absorpt_correction_T_min 0.9038
_exptl_absorpt_correction_type multi-scan
_exptl_absorpt_process_details 'Jacobson, R. (1998) Private communication'
_exptl_crystal_colour Brown
_exptl_crystal_density_diffrn 1.285
_exptl_crystal_description Platelet
_exptl_crystal_F_000 1832
_exptl_crystal_size_max 0.25
_exptl_crystal_size_mid 0.05
_exptl_crystal_size_min 0.01
_refine_diff_density_max 1.371
_refine_diff_density_min -1.242
_refine_diff_density_rms 0.091
_refine_ls_extinction_method none
_refine_ls_goodness_of_fit_ref 1.069
_refine_ls_hydrogen_treatment constr
_refine_ls_matrix_type full
_refine_ls_number_parameters 526
_refine_ls_number_reflns 7827
_refine_ls_number_restraints 0
_refine_ls_restrained_S_all 1.069
_refine_ls_R_factor_all 0.0893
_refine_ls_R_factor_gt 0.0707
_refine_ls_shift/su_max 0.001
_refine_ls_shift/su_mean 0.000
_refine_ls_structure_factor_coef Fsqd
_refine_ls_weighting_details 'calc w=1/[\s^2^(Fo^2^)+(0.0899P)^2^+8.9720P] where P=(Fo^2^+2Fc^2^)/3'
_refine_ls_weighting_scheme calc
_refine_ls_wR_factor_gt 0.1731
_refine_ls_wR_factor_ref 0.1888
_reflns_number_gt 6163
_reflns_number_total 7827
_reflns_threshold_expression >2sigma(I)
_cod_data_source_file ja203382q_si_002_1.cif
_cod_data_source_block 1a
_cod_database_code 4106414

loop_
_symmetry_equiv_pos_as_xyz
'x, y, z'
'-x, y+1/2, -z+1/2'
'-x, -y, -z'
'x, -y-1/2, z-1/2'

loop_
_atom_site_label
_atom_site_type_symbol
_atom_site_fract_x
_atom_site_fract_y
_atom_site_fract_z
_atom_site_U_iso_or_equiv
_atom_site_adp_type
_atom_site_occupancy
_atom_site_symmetry_multiplicity
_atom_site_calc_flag
_atom_site_refinement_flags
C1 C 0.9287(4) -0.03308(19) 0.84281(14) 0.0153(8) Uani 1 1 d .
C2 C 1.0189(4) -0.07545(18) 0.87921(14) 0.0148(8) Uani 1 1 d .
C3 C 0.9650(4) -0.09586(18) 0.92509(14) 0.0158(8) Uani 1 1 d .
H1 H 1.0227 -0.1257 0.9494 0.019 Uiso 1 1 calc R
C4 C 0.8306(4) -0.07507(19) 0.93774(15) 0.0170(8) Uani 1 1 d .
C5 C 0.7477(4) -0.03237(18) 0.90177(14) 0.0157(8) Uani 1 1 d .
H2 H 0.6561 -0.0175 0.9095 0.019 Uiso 1 1 calc R
C6 C 0.7937(4) -0.01002(18) 0.85405(14) 0.0143(7) Uani 1 1 d .
C7 C 1.1680(4) -0.09857(19) 0.86761(15) 0.0177(8) Uani 1 1 d .
C8 C 1.2608(4) -0.0347(2) 0.85647(16) 0.0199(8) Uani 1 1 d .
H3 H 1.2130 -0.0085 0.8258 0.030 Uiso 1 1 calc R
H4 H 1.3547 -0.0513 0.8489 0.030 Uiso 1 1 calc R
H5 H 1.2737 -0.0037 0.8876 0.030 Uiso 1 1 calc R
C9 C 1.1505(4) -0.1495(2) 0.81970(15) 0.0225(9) Uani 1 1 d .
H6 H 1.1013 -0.1250 0.7884 0.034 Uiso 1 1 calc R
H7 H 1.0937 -0.1906 0.8278 0.034 Uiso 1 1 calc R
H8 H 1.2454 -0.1652 0.8125 0.034 Uiso 1 1 calc R
C10 C 1.2518(4) -0.1379(2) 0.91517(15) 0.0216(8) Uani 1 1 d .
H9 H 1.3471 -0.1508 0.9067 0.032 Uiso 1 1 calc R
H10 H 1.1994 -0.1808 0.9226 0.032 Uiso 1 1 calc R
H11 H 1.2620 -0.1071 0.9465 0.032 Uiso 1 1 calc R
C11 C 0.7811(4) -0.10077(19) 0.98964(15) 0.0187(8) Uani 1 1 d .
C12 C 0.6400(4) -0.0658(2) 0.99944(16) 0.0234(9) Uani 1 1 d .
H12 H 0.6523 -0.0144 1.0007 0.035 Uiso 1 1 calc R
H13 H 0.6134 -0.0824 1.0333 0.035 Uiso 1 1 calc R
H14 H 0.5642 -0.0783 0.9706 0.035 Uiso 1 1 calc R
C13 C 0.8961(4) -0.0828(2) 1.03639(15) 0.0250(9) Uani 1 1 d .
H15 H 0.9119 -0.0316 1.0377 0.037 Uiso 1 1 calc R
H16 H 0.9860 -0.1069 1.0317 0.037 Uiso 1 1 calc R
H17 H 0.8639 -0.0986 1.0696 0.037 Uiso 1 1 calc R
C14 C 0.7579(5) -0.1812(2) 0.98680(16) 0.0237(9) Uani 1 1 d .
H18 H 0.7262 -0.1977 1.0199 0.036 Uiso 1 1 calc R
H19 H 0.8482 -0.2046 0.9818 0.036 Uiso 1 1 calc R
H20 H 0.6844 -0.1925 0.9569 0.036 Uiso 1 1 calc R
C15 C 0.7032(4) 0.0385(2) 0.81938(15) 0.0174(8) Uani 1 1 d .
C16 C 0.5749(4) 0.0703(2) 0.83159(15) 0.0184(8) Uani 1 1 d .
H21 H 0.5298 0.0616 0.8623 0.022 Uiso 1 1 calc R
O1 O 0.9707(3) -0.01403(13) 0.79616(10) 0.0158(5) Uani 1 1 d .
C17 C 0.5282(4) 0.1155(2) 0.79115(15) 0.0178(8) Uani 1 1 d .
H22 H 0.4452 0.1446 0.7888 0.021 Uiso 1 1 calc R
C18 C 0.6254(4) 0.11116(18) 0.75323(14) 0.0137(7) Uani 1 1 d .
N1 N 0.7341(3) 0.06351(15) 0.77131(11) 0.0135(6) Uani 1 1 d .
C19 C 0.6146(4) 0.14767(18) 0.70497(14) 0.0154(7) Uani 1 1 d .
C20 C 0.4921(4) 0.19838(19) 0.69315(14) 0.0152(8) Uani 1 1 d .
C21 C 0.4949(4) 0.2632(2) 0.71923(15) 0.0180(8) Uani 1 1 d .
H23 H 0.5726 0.2739 0.7460 0.022 Uiso 1 1 calc R
C22 C 0.3860(4) 0.3122(2) 0.70675(16) 0.0211(8) Uani 1 1 d .
H24 H 0.3894 0.3563 0.7247 0.025 Uiso 1 1 calc R
C23 C 0.2721(4) 0.2967(2) 0.66794(15) 0.0202(8) Uani 1 1 d .
H25 H 0.1976 0.3302 0.6591 0.024 Uiso 1 1 calc R
C24 C 0.2673(4) 0.2322(2) 0.64222(15) 0.0202(8) Uani 1 1 d .
H26 H 0.1886 0.2213 0.6160 0.024 Uiso 1 1 calc R
C25 C 0.3772(4) 0.18286(19) 0.65452(15) 0.0180(8) Uani 1 1 d .
H27 H 0.3735 0.1387 0.6365 0.022 Uiso 1 1 calc R
C26 C 0.7072(4) 0.14221(18) 0.66666(14) 0.0151(7) Uani 1 1 d .
C27 C 0.6966(4) 0.18058(19) 0.61854(14) 0.0167(8) Uani 1 1 d .
H28 H 0.6237 0.2137 0.6062 0.020 Uiso 1 1 calc R
C28 C 0.8096(4) 0.16158(19) 0.59302(15) 0.0188(8) Uani 1 1 d .
H29 H 0.8296 0.1788 0.5597 0.023 Uiso 1 1 calc R
C29 C 0.8914(4) 0.11155(19) 0.62549(15) 0.0164(8) Uani 1 1 d .
N2 N 0.8297(3) 0.09903(15) 0.67070(12) 0.0134(6) Uani 1 1 d .
C30 C 1.0218(4) 0.07702(18) 0.61256(14) 0.0140(7) Uani 1 1 d .
C31 C 1.0679(4) 0.09113(19) 0.56329(14) 0.0157(8) Uani 1 1 d .
H30 H 1.0156 0.1242 0.5401 0.019 Uiso 1 1 calc R
C32 C 1.1865(4) 0.05868(19) 0.54730(14) 0.0157(8) Uani 1 1 d .
C33 C 1.2573(4) 0.00784(19) 0.58199(14) 0.0169(8) Uani 1 1 d .
H31 H 1.3375 -0.0160 0.5712 0.020 Uiso 1 1 calc R
C34 C 1.2166(4) -0.00947(19) 0.63105(15) 0.0161(8) Uani 1 1 d .
C35 C 1.1002(4) 0.02830(18) 0.64684(13) 0.0129(7) Uani 1 1 d .
O2 O 1.0581(3) 0.01777(13) 0.69530(10) 0.0166(5) Uani 1 1 d .
Ti1 Ti 0.90796(7) 0.02918(3) 0.73278(3) 0.01428(19) Uani 1 1 d .
C36 C 1.2426(4) 0.0766(2) 0.49496(15) 0.0188(8) Uani 1 1 d .
C37 C 1.1291(5) 0.1140(3) 0.45600(16) 0.0321(10) Uani 1 1 d .
H32 H 1.0422 0.0849 0.4502 0.048 Uiso 1 1 calc R
H33 H 1.1663 0.1211 0.4222 0.048 Uiso 1 1 calc R
H34 H 1.1062 0.1599 0.4707 0.048 Uiso 1 1 calc R
C38 C 1.3754(4) 0.1246(2) 0.50704(17) 0.0265(9) Uani 1 1 d .
H35 H 1.3482 0.1684 0.5237 0.040 Uiso 1 1 calc R
H36 H 1.4132 0.1357 0.4739 0.040 Uiso 1 1 calc R
H37 H 1.4492 0.1000 0.5312 0.040 Uiso 1 1 calc R
C39 C 1.2870(4) 0.0088(2) 0.46760(16) 0.0243(9) Uani 1 1 d .
H38 H 1.3692 -0.0129 0.4895 0.036 Uiso 1 1 calc R
H39 H 1.3136 0.0207 0.4327 0.036 Uiso 1 1 calc R
H40 H 1.2063 -0.0245 0.4633 0.036 Uiso 1 1 calc R
C40 C 1.2909(4) -0.0684(2) 0.66551(15) 0.0189(8) Uani 1 1 d .
C41 C 1.3623(4) -0.0381(2) 0.71889(16) 0.0250(9) Uani 1 1 d .
H41 H 1.4435 -0.0081 0.7128 0.037 Uiso 1 1 calc R
H42 H 1.3966 -0.0770 0.7427 0.037 Uiso 1 1 calc R
H43 H 1.2921 -0.0099 0.7350 0.037 Uiso 1 1 calc R
C42 C 1.1794(4) -0.1257(2) 0.67434(16) 0.0221(8) Uani 1 1 d .
H44 H 1.1037 -0.1048 0.6924 0.033 Uiso 1 1 calc R
H45 H 1.2267 -0.1638 0.6962 0.033 Uiso 1 1 calc R
H46 H 1.1369 -0.1449 0.6400 0.033 Uiso 1 1 calc R
C43 C 1.4085(4) -0.1047(2) 0.63877(16) 0.0241(9) Uani 1 1 d .
H47 H 1.3658 -0.1256 0.6050 0.036 Uiso 1 1 calc R
H48 H 1.4538 -0.1420 0.6621 0.036 Uiso 1 1 calc R
H49 H 1.4810 -0.0698 0.6321 0.036 Uiso 1 1 calc R
Cl1 Cl 0.77960(10) -0.06543(5) 0.69530(4) 0.0214(2) Uani 1 1 d .
O3 O 1.0114(3) 0.12373(13) 0.76898(10) 0.0178(6) Uani 1 1 d .
C44 C 0.9945(5) 0.1499(2) 0.82156(15) 0.0264(9) Uani 1 1 d .
H50 H 0.9981 0.1106 0.8474 0.032 Uiso 1 1 calc R
H51 H 0.9021 0.1752 0.8210 0.032 Uiso 1 1 calc R
C45 C 1.1185(5) 0.1993(2) 0.83546(16) 0.0315(10) Uani 1 1 d .
H52 H 1.2064 0.1733 0.8502 0.038 Uiso 1 1 calc R
H53 H 1.0966 0.2354 0.8614 0.038 Uiso 1 1 calc R
C46 C 1.1350(5) 0.2328(2) 0.78174(17) 0.0349(11) Uani 1 1 d .
H54 H 1.0670 0.2725 0.7736 0.042 Uiso 1 1 calc R
H55 H 1.2341 0.2501 0.7811 0.042 Uiso 1 1 calc R
C47 C 1.1004(4) 0.1726(2) 0.74329(16) 0.0269(9) Uani 1 1 d .
H56 H 1.0477 0.1901 0.7094 0.032 Uiso 1 1 calc R
H57 H 1.1895 0.1490 0.7358 0.032 Uiso 1 1 calc R
C48 C 0.7129(6) 0.2063(3) 0.9109(3) 0.0575(16) Uani 1 1 d .
H58 H 0.7364 0.1559 0.9062 0.069 Uiso 1 1 calc R
H59 H 0.6995 0.2290 0.8755 0.069 Uiso 1 1 calc R
Cl2 Cl 0.85477(16) 0.24739(7) 0.95116(6) 0.0542(4) Uani 1 1 d .
Cl3 Cl 0.5526(2) 0.21280(10) 0.93954(10) 0.0912(7) Uani 1 1 d .

loop_
_atom_site_aniso_label
_atom_site_aniso_U_11
_atom_site_aniso_U_22
_atom_site_aniso_U_33
_atom_site_aniso_U_23
_atom_site_aniso_U_13
_atom_site_aniso_U_12
C1 0.0116(17) 0.0164(18) 0.0181(19) -0.0025(15) 0.0032(15) -0.0034(14)
C2 0.0131(17) 0.0122(17) 0.0195(19) -0.0012(15) 0.0041(15) -0.0028(14)
C3 0.0168(18) 0.0120(17) 0.0180(18) -0.0005(15) 0.0004(15) -0.0013(14)
C4 0.0187(19) 0.0128(18) 0.021(2) -0.0025(15) 0.0075(16) -0.0051(15)
C5 0.0122(17) 0.0160(18) 0.0197(19) 0.0003(15) 0.0050(15) -0.0001(14)
C6 0.0141(18) 0.0140(17) 0.0152(18) -0.0005(14) 0.0039(14) -0.0029(14)
C7 0.0164(19) 0.0151(18) 0.021(2) 0.0012(15) 0.0015(16) 0.0019(15)
C8 0.0132(18) 0.021(2) 0.026(2) -0.0006(16) 0.0072(16) -0.0032(15)
C9 0.023(2) 0.020(2) 0.025(2) -0.0023(17) 0.0050(17) 0.0061(16)
C10 0.0179(19) 0.023(2) 0.025(2) -0.0037(17) 0.0045(16) 0.0006(16)
C11 0.0210(19) 0.0174(19) 0.0185(19) 0.0043(15) 0.0053(16) -0.0023(15)
C12 0.028(2) 0.024(2) 0.021(2) 0.0013(17) 0.0124(17) 0.0002(17)
C13 0.025(2) 0.029(2) 0.021(2) 0.0009(17) 0.0045(17) -0.0019(18)
C14 0.032(2) 0.021(2) 0.020(2) 0.0026(16) 0.0096(17) -0.0022(17)
C15 0.0127(18) 0.0211(19) 0.0188(19) 0.0003(16) 0.0036(15) -0.0024(15)
C16 0.0165(18) 0.023(2) 0.0172(19) 0.0050(16) 0.0075(15) 0.0014(15)
O1 0.0140(12) 0.0162(13) 0.0183(13) 0.0037(11) 0.0059(10) 0.0022(10)
C17 0.0121(17) 0.0212(19) 0.0210(19) 0.0004(16) 0.0053(15) 0.0025(15)
C18 0.0118(17) 0.0130(17) 0.0173(18) -0.0028(14) 0.0053(14) -0.0005(14)
N1 0.0122(14) 0.0136(15) 0.0148(15) -0.0009(12) 0.0024(12) -0.0004(12)
C19 0.0131(17) 0.0111(17) 0.0218(19) -0.0045(15) 0.0016(15) -0.0019(14)
C20 0.0141(18) 0.0155(18) 0.0176(18) 0.0012(15) 0.0078(15) 0.0008(14)
C21 0.0135(18) 0.0196(19) 0.022(2) -0.0017(16) 0.0053(15) 0.0006(15)
C22 0.021(2) 0.0150(18) 0.029(2) -0.0005(16) 0.0084(17) 0.0024(15)
C23 0.0166(19) 0.021(2) 0.024(2) 0.0067(16) 0.0076(16) 0.0051(15)
C24 0.0175(19) 0.023(2) 0.0202(19) 0.0045(16) 0.0029(16) 0.0022(16)
C25 0.0184(19) 0.0153(18) 0.022(2) 0.0035(15) 0.0085(16) -0.0002(15)
C26 0.0124(17) 0.0119(17) 0.0210(19) -0.0015(15) 0.0021(15) 0.0020(14)
C27 0.0135(18) 0.0160(18) 0.0217(19) 0.0019(15) 0.0060(15) 0.0042(14)
C28 0.0207(19) 0.0191(19) 0.0176(18) 0.0049(16) 0.0067(16) 0.0042(16)
C29 0.0155(18) 0.0146(18) 0.0202(19) 0.0002(15) 0.0059(15) -0.0013(15)
N2 0.0128(15) 0.0111(14) 0.0169(15) -0.0001(12) 0.0048(12) 0.0016(12)
C30 0.0146(18) 0.0131(17) 0.0153(18) -0.0012(14) 0.0054(15) 0.0012(14)
C31 0.0129(18) 0.0139(17) 0.0203(19) 0.0017(15) 0.0026(15) 0.0015(14)
C32 0.0129(17) 0.0147(18) 0.0201(19) -0.0039(15) 0.0037(15) -0.0030(14)
C33 0.0130(17) 0.0190(19) 0.0196(19) -0.0042(15) 0.0054(15) -0.0005(15)
C34 0.0128(17) 0.0152(18) 0.0207(19) -0.0042(15) 0.0040(15) 0.0012(14)
C35 0.0119(17) 0.0138(17) 0.0131(17) -0.0012(14) 0.0019(14) -0.0040(14)
O2 0.0125(12) 0.0194(13) 0.0190(13) 0.0029(11) 0.0063(10) 0.0024(10)
Ti1 0.0118(3) 0.0149(3) 0.0172(4) 0.0013(3) 0.0055(3) 0.0013(3)
C36 0.0161(18) 0.0214(19) 0.021(2) 0.0012(16) 0.0097(16) 0.0033(15)
C37 0.035(2) 0.044(3) 0.020(2) 0.0093(19) 0.0133(19) 0.016(2)
C38 0.030(2) 0.022(2) 0.031(2) -0.0021(18) 0.0165(18) -0.0062(18)
C39 0.024(2) 0.027(2) 0.024(2) -0.0061(17) 0.0098(17) -0.0028(17)
C40 0.0142(18) 0.022(2) 0.021(2) 0.0023(16) 0.0045(16) 0.0046(15)
C41 0.019(2) 0.029(2) 0.026(2) 0.0011(18) -0.0004(17) 0.0048(17)
C42 0.021(2) 0.019(2) 0.027(2) 0.0010(17) 0.0069(17) 0.0051(16)
C43 0.020(2) 0.028(2) 0.025(2) 0.0020(17) 0.0065(17) 0.0071(17)
Cl1 0.0200(5) 0.0184(5) 0.0264(5) -0.0023(4) 0.0053(4) -0.0028(4)
O3 0.0193(13) 0.0176(13) 0.0181(13) -0.0003(11) 0.0080(11) -0.0041(11)
C44 0.031(2) 0.030(2) 0.021(2) -0.0039(17) 0.0119(18) -0.0068(18)
C45 0.039(3) 0.035(2) 0.022(2) -0.0037(19) 0.0087(19) -0.017(2)
C46 0.047(3) 0.031(2) 0.026(2) 0.0027(19) 0.004(2) -0.016(2)
C47 0.025(2) 0.033(2) 0.025(2) 0.0058(18) 0.0106(17) -0.0130(18)
C48 0.040(3) 0.045(3) 0.089(4) -0.030(3) 0.017(3) -0.011(3)
Cl2 0.0541(8) 0.0493(8) 0.0580(9) 0.0007(6) 0.0028(7) -0.0038(6)
Cl3 0.0644(11) 0.0709(12) 0.1513(19) -0.0054(12) 0.0625(12) -0.0130(9)

loop_
_atom_type_symbol
_atom_type_description
_atom_type_scat_dispersion_real
_atom_type_scat_dispersion_imag
_atom_type_scat_source
C C 0.0033 0.0016 'International Tables Vol C Tables 4.2.6.8 and 6.1.1.4'
H H 0.0000 0.0000 'International Tables Vol C Tables 4.2.6.8 and 6.1.1.4'
N N 0.0061 0.0033 'International Tables Vol C Tables 4.2.6.8 and 6.1.1.4'
O O 0.0106 0.0060 'International Tables Vol C Tables 4.2.6.8 and 6.1.1.4'
Cl Cl 0.1484 0.1585 'International Tables Vol C Tables 4.2.6.8 and 6.1.1.4'
Ti Ti 0.2776 0.4457 'International Tables Vol C Tables 4.2.6.8 and 6.1.1.4'

loop_
_geom_angle_atom_site_label_1
_geom_angle_atom_site_label_2
_geom_angle_atom_site_label_3
_geom_angle
O1 C1 C6 118.3(3)
O1 C1 C2 120.4(3)
C6 C1 C2 121.3(3)
C3 C2 C1 116.9(3)
C3 C2 C7 121.9(3)
C1 C2 C7 121.2(3)
C2 C3 C4 123.8(3)
C2 C3 H1 118.1
C4 C3 H1 118.1
C5 C4 C3 117.3(3)
C5 C4 C11 123.0(3)
C3 C4 C11 119.6(3)
C4 C5 C6 122.4(3)
C4 C5 H2 118.8
C6 C5 H2 118.8
C5 C6 C1 118.2(3)
C5 C6 C15 119.1(3)
C1 C6 C15 122.7(3)
C2 C7 C8 111.5(3)
C2 C7 C10 111.7(3)
C8 C7 C10 106.3(3)
C2 C7 C9 109.0(3)
C8 C7 C9 110.4(3)
C10 C7 C9 107.8(3)
C7 C8 H3 109.5
C7 C8 H4 109.5
H3 C8 H4 109.5
C7 C8 H5 109.5
H3 C8 H5 109.5
H4 C8 H5 109.5
C7 C9 H6 109.5
C7 C9 H7 109.5
H6 C9 H7 109.5
C7 C9 H8 109.5
H6 C9 H8 109.5
H7 C9 H8 109.5
C7 C10 H9 109.5
C7 C10 H10 109.5
H9 C10 H10 109.5
C7 C10 H11 109.5
H9 C10 H11 109.5
H10 C10 H11 109.5
C12 C11 C13 108.3(3)
C12 C11 C4 111.8(3)
C13 C11 C4 109.4(3)
C12 C11 C14 108.3(3)
C13 C11 C14 109.6(3)
C4 C11 C14 109.3(3)
C11 C12 H12 109.5
C11 C12 H13 109.5
H12 C12 H13 109.5
C11 C12 H14 109.5
H12 C12 H14 109.5
H13 C12 H14 109.5
C11 C13 H15 109.5
C11 C13 H16 109.5
H15 C13 H16 109.5
C11 C13 H17 109.5
H15 C13 H17 109.5
H16 C13 H17 109.5
C11 C14 H18 109.5
C11 C14 H19 109.5
H18 C14 H19 109.5
C11 C14 H20 109.5
H18 C14 H20 109.5
H19 C14 H20 109.5
N1 C15 C16 109.6(3)
N1 C15 C6 125.1(3)
C16 C15 C6 125.2(3)
C17 C16 C15 107.3(3)
C17 C16 H21 126.3
C15 C16 H21 126.3
C1 O1 Ti1 142.7(2)
C16 C17 C18 107.8(3)
C16 C17 H22 126.1
C18 C17 H22 126.1
N1 C18 C19 124.9(3)
N1 C18 C17 108.9(3)
C19 C18 C17 126.2(3)
C15 N1 C18 106.4(3)
C15 N1 Ti1 125.0(2)
C18 N1 Ti1 128.6(2)
C26 C19 C18 126.6(3)
C26 C19 C20 116.2(3)
C18 C19 C20 117.1(3)
C25 C20 C21 119.1(3)
C25 C20 C19 120.7(3)
C21 C20 C19 120.2(3)
C22 C21 C20 120.9(3)
C22 C21 H23 119.5
C20 C21 H23 119.5
C21 C22 C23 119.8(4)
C21 C22 H24 120.1
C23 C22 H24 120.1
C24 C23 C22 119.8(3)
C24 C23 H25 120.1
C22 C23 H25 120.1
C23 C24 C25 120.5(4)
C23 C24 H26 119.7
C25 C24 H26 119.7
C20 C25 C24 119.9(3)
C20 C25 H27 120.0
C24 C25 H27 120.0
C19 C26 N2 125.1(3)
C19 C26 C27 126.0(3)
N2 C26 C27 108.9(3)
C28 C27 C26 107.8(3)
C28 C27 H28 126.1
C26 C27 H28 126.1
C27 C28 C29 107.2(3)
C27 C28 H29 126.4
C29 C28 H29 126.4
N2 C29 C28 110.3(3)
N2 C29 C30 124.7(3)
C28 C29 C30 125.0(3)
C29 N2 C26 105.8(3)
C29 N2 Ti1 126.0(2)
C26 N2 Ti1 128.2(2)
C31 C30 C35 118.6(3)
C31 C30 C29 118.9(3)
C35 C30 C29 122.5(3)
C32 C31 C30 122.4(3)
C32 C31 H30 118.8
C30 C31 H30 118.8
C31 C32 C33 116.8(3)
C31 C32 C36 122.8(3)
C33 C32 C36 120.3(3)
C34 C33 C32 123.9(3)
C34 C33 H31 118.1
C32 C33 H31 118.1
C33 C34 C35 116.9(3)
C33 C34 C40 121.8(3)
C35 C34 C40 121.3(3)
O2 C35 C30 117.8(3)
O2 C35 C34 121.0(3)
C30 C35 C34 121.2(3)
C35 O2 Ti1 143.0(2)
O2 Ti1 O1 103.11(11)
O2 Ti1 N2 84.25(11)
O1 Ti1 N2 167.00(12)
O2 Ti1 N1 168.64(11)
O1 Ti1 N1 84.70(11)
N2 Ti1 N1 86.60(11)
O2 Ti1 O3 89.16(11)
O1 Ti1 O3 85.53(10)
N2 Ti1 O3 83.86(10)
N1 Ti1 O3 83.18(10)
O2 Ti1 Cl1 95.25(9)
O1 Ti1 Cl1 96.11(9)
N2 Ti1 Cl1 93.83(9)
N1 Ti1 Cl1 92.06(8)
O3 Ti1 Cl1 174.80(8)
C37 C36 C32 111.9(3)
C37 C36 C38 109.5(3)
C32 C36 C38 108.7(3)
C37 C36 C39 107.5(3)
C32 C36 C39 110.6(3)
C38 C36 C39 108.6(3)
C36 C37 H32 109.5
C36 C37 H33 109.5
H32 C37 H33 109.5
C36 C37 H34 109.5
H32 C37 H34 109.5
H33 C37 H34 109.5
C36 C38 H35 109.5
C36 C38 H36 109.5
H35 C38 H36 109.5
C36 C38 H37 109.5
H35 C38 H37 109.5
H36 C38 H37 109.5
C36 C39 H38 109.5
C36 C39 H39 109.5
H38 C39 H39 109.5
C36 C39 H40 109.5
H38 C39 H40 109.5
H39 C39 H40 109.5
C34 C40 C43 111.9(3)
C34 C40 C41 110.1(3)
C43 C40 C41 107.6(3)
C34 C40 C42 109.2(3)
C43 C40 C42 107.0(3)
C41 C40 C42 110.9(3)
C40 C41 H41 109.5
C40 C41 H42 109.5
H41 C41 H42 109.5
C40 C41 H43 109.5
H41 C41 H43 109.5
H42 C41 H43 109.5
C40 C42 H44 109.5
C40 C42 H45 109.5
H44 C42 H45 109.5
C40 C42 H46 109.5
H44 C42 H46 109.5
H45 C42 H46 109.5
C40 C43 H47 109.5
C40 C43 H48 109.5
H47 C43 H48 109.5
C40 C43 H49 109.5
H47 C43 H49 109.5
H48 C43 H49 109.5
C44 O3 C47 109.6(3)
C44 O3 Ti1 124.8(2)
C47 O3 Ti1 125.5(2)
O3 C44 C45 104.6(3)
O3 C44 H50 110.8
C45 C44 H50 110.8
O3 C44 H51 110.8
C45 C44 H51 110.8
H50 C44 H51 108.9
C44 C45 C46 102.5(3)
C44 C45 H52 111.3
C46 C45 H52 111.3
C44 C45 H53 111.3
C46 C45 H53 111.3
H52 C45 H53 109.2
C47 C46 C45 103.1(3)
C47 C46 H54 111.1
C45 C46 H54 111.1
C47 C46 H55 111.1
C45 C46 H55 111.1
H54 C46 H55 109.1
O3 C47 C46 106.0(3)
O3 C47 H56 110.5
C46 C47 H56 110.5
O3 C47 H57 110.5
C46 C47 H57 110.5
H56 C47 H57 108.7
Cl2 C48 Cl3 110.7(3)
Cl2 C48 H58 109.5
Cl3 C48 H58 109.5
Cl2 C48 H59 109.5
Cl3 C48 H59 109.5
H58 C48 H59 108.1

loop_
_geom_bond_atom_site_label_1
_geom_bond_atom_site_label_2
_geom_bond_distance
C1 O1 1.348(4)
C1 C6 1.407(5)
C1 C2 1.417(5)
C2 C3 1.387(5)
C2 C7 1.533(5)
C3 C4 1.401(5)
C3 H1 0.9500
C4 C5 1.380(5)
C4 C11 1.535(5)
C5 C6 1.406(5)
C5 H2 0.9500
C6 C15 1.464(5)
C7 C8 1.538(5)
C7 C10 1.542(5)
C7 C9 1.544(5)
C8 H3 0.9800
C8 H4 0.9800
C8 H5 0.9800
C9 H6 0.9800
C9 H7 0.9800
C9 H8 0.9800
C10 H9 0.9800
C10 H10 0.9800
C10 H11 0.9800
C11 C12 1.531(5)
C11 C13 1.533(5)
C11 C14 1.537(5)
C12 H12 0.9800
C12 H13 0.9800
C12 H14 0.9800
C13 H15 0.9800
C13 H16 0.9800
C13 H17 0.9800
C14 H18 0.9800
C14 H19 0.9800
C14 H20 0.9800
C15 N1 1.377(5)
C15 C16 1.418(5)
C16 C17 1.364(5)
C16 H21 0.9500
O1 Ti1 1.832(2)
C17 C18 1.416(5)
C17 H22 0.9500
C18 N1 1.393(4)
C18 C19 1.399(5)
N1 Ti1 2.116(3)
C19 C26 1.394(5)
C19 C20 1.497(5)
C20 C25 1.390(5)
C20 C21 1.392(5)
C21 C22 1.386(5)
C21 H23 0.9500
C22 C23 1.386(6)
C22 H24 0.9500
C23 C24 1.382(5)
C23 H25 0.9500
C24 C25 1.395(5)
C24 H26 0.9500
C25 H27 0.9500
C26 N2 1.404(4)
C26 C27 1.414(5)
C27 C28 1.365(5)
C27 H28 0.9500
C28 C29 1.413(5)
C28 H29 0.9500
C29 N2 1.375(5)
C29 C30 1.464(5)
N2 Ti1 2.113(3)
C30 C31 1.405(5)
C30 C35 1.407(5)
C31 C32 1.380(5)
C31 H30 0.9500
C32 C33 1.410(5)
C32 C36 1.533(5)
C33 C34 1.391(5)
C33 H31 0.9500
C34 C35 1.409(5)
C34 C40 1.528(5)
C35 O2 1.358(4)
O2 Ti1 1.818(2)
Ti1 O3 2.179(3)
Ti1 Cl1 2.2928(11)
C36 C37 1.527(5)
C36 C38 1.540(5)
C36 C39 1.543(5)
C37 H32 0.9800
C37 H33 0.9800
C37 H34 0.9800
C38 H35 0.9800
C38 H36 0.9800
C38 H37 0.9800
C39 H38 0.9800
C39 H39 0.9800
C39 H40 0.9800
C40 C43 1.535(5)
C40 C41 1.541(5)
C40 C42 1.545(5)
C41 H41 0.9800
C41 H42 0.9800
C41 H43 0.9800
C42 H44 0.9800
C42 H45 0.9800
C42 H46 0.9800
C43 H47 0.9800
C43 H48 0.9800
C43 H49 0.9800
O3 C44 1.454(4)
O3 C47 1.459(4)
C44 C45 1.498(6)
C44 H50 0.9900
C44 H51 0.9900
C45 C46 1.532(6)
C45 H52 0.9900
C45 H53 0.9900
C46 C47 1.507(6)
C46 H54 0.9900
C46 H55 0.9900
C47 H56 0.9900
C47 H57 0.9900
C48 Cl2 1.750(5)
C48 Cl3 1.763(6)
C48 H58 0.9900
C48 H59 0.9900

loop_
_geom_torsion_atom_site_label_1
_geom_torsion_atom_site_label_2
_geom_torsion_atom_site_label_3
_geom_torsion_atom_site_label_4
_geom_torsion
O1 C1 C2 C3 -176.8(3)
C6 C1 C2 C3 3.0(5)
O1 C1 C2 C7 2.2(5)
C6 C1 C2 C7 -178.1(3)
C1 C2 C3 C4 -2.2(5)
C7 C2 C3 C4 178.9(3)
C2 C3 C4 C5 0.7(5)
C2 C3 C4 C11 179.9(3)
C3 C4 C5 C6 0.1(5)
C11 C4 C5 C6 -179.1(3)
C4 C5 C6 C1 0.7(5)
C4 C5 C6 C15 -176.5(3)
O1 C1 C6 C5 177.4(3)
C2 C1 C6 C5 -2.4(5)
O1 C1 C6 C15 -5.4(5)
C2 C1 C6 C15 174.8(3)
C3 C2 C7 C8 -125.6(4)
C1 C2 C7 C8 55.6(4)
C3 C2 C7 C10 -6.8(5)
C1 C2 C7 C10 174.4(3)
C3 C2 C7 C9 112.3(4)
C1 C2 C7 C9 -66.5(4)
C5 C4 C11 C12 -7.3(5)
C3 C4 C11 C12 173.5(3)
C5 C4 C11 C13 -127.3(4)
C3 C4 C11 C13 53.5(4)
C5 C4 C11 C14 112.6(4)
C3 C4 C11 C14 -66.6(4)
C5 C6 C15 N1 -178.8(3)
C1 C6 C15 N1 4.0(6)
C5 C6 C15 C16 5.2(6)
C1 C6 C15 C16 -171.9(4)
N1 C15 C16 C17 -0.7(4)
C6 C15 C16 C17 175.8(3)
C6 C1 O1 Ti1 -7.4(6)
C2 C1 O1 Ti1 172.4(3)
C15 C16 C17 C18 1.0(4)
C16 C17 C18 N1 -1.0(4)
C16 C17 C18 C19 178.2(3)
C16 C15 N1 C18 0.1(4)
C6 C15 N1 C18 -176.4(3)
C16 C15 N1 Ti1 -176.6(2)
C6 C15 N1 Ti1 6.8(5)
C19 C18 N1 C15 -178.7(3)
C17 C18 N1 C15 0.5(4)
C19 C18 N1 Ti1 -2.1(5)
C17 C18 N1 Ti1 177.1(2)
N1 C18 C19 C26 1.1(6)
C17 C18 C19 C26 -177.9(4)
N1 C18 C19 C20 -178.3(3)
C17 C18 C19 C20 2.7(5)
C26 C19 C20 C25 72.2(4)
C18 C19 C20 C25 -108.3(4)
C26 C19 C20 C21 -105.1(4)
C18 C19 C20 C21 74.4(4)
C25 C20 C21 C22 -0.7(5)
C19 C20 C21 C22 176.6(3)
C20 C21 C22 C23 0.3(6)
C21 C22 C23 C24 0.5(6)
C22 C23 C24 C25 -0.8(6)
C21 C20 C25 C24 0.4(5)
C19 C20 C25 C24 -176.9(3)
C23 C24 C25 C20 0.4(6)
C18 C19 C26 N2 -0.9(6)
C20 C19 C26 N2 178.5(3)
C18 C19 C26 C27 -178.6(3)
C20 C19 C26 C27 0.8(5)
C19 C26 C27 C28 178.2(4)
N2 C26 C27 C28 0.2(4)
C26 C27 C28 C29 -0.3(4)
C27 C28 C29 N2 0.4(4)
C27 C28 C29 C30 179.4(3)
C28 C29 N2 C26 -0.2(4)
C30 C29 N2 C26 -179.3(3)
C28 C29 N2 Ti1 -179.8(2)
C30 C29 N2 Ti1 1.1(5)
C19 C26 N2 C29 -178.0(3)
C27 C26 N2 C29 0.0(4)
C19 C26 N2 Ti1 1.5(5)
C27 C26 N2 Ti1 179.6(2)
N2 C29 C30 C31 175.7(3)
C28 C29 C30 C31 -3.2(5)
N2 C29 C30 C35 -2.0(6)
C28 C29 C30 C35 179.0(3)
C35 C30 C31 C32 0.4(5)
C29 C30 C31 C32 -177.5(3)
C30 C31 C32 C33 2.5(5)
C30 C31 C32 C36 -176.6(3)
C31 C32 C33 C34 -1.7(5)
C36 C32 C33 C34 177.4(3)
C32 C33 C34 C35 -2.0(5)
C32 C33 C34 C40 175.9(3)
C31 C30 C35 O2 177.0(3)
C29 C30 C35 O2 -5.2(5)
C31 C30 C35 C34 -4.3(5)
C29 C30 C35 C34 173.4(3)
C33 C34 C35 O2 -176.3(3)
C40 C34 C35 O2 5.8(5)
C33 C34 C35 C30 5.0(5)
C40 C34 C35 C30 -172.9(3)
C30 C35 O2 Ti1 18.7(6)
C34 C35 O2 Ti1 -160.0(3)
C35 O2 Ti1 O1 174.6(4)
C35 O2 Ti1 N2 -16.3(4)
C35 O2 Ti1 N1 -52.8(8)
C35 O2 Ti1 O3 -100.2(4)
C35 O2 Ti1 Cl1 77.0(4)
C1 O1 Ti1 O2 -174.6(4)
C1 O1 Ti1 N2 61.9(7)
C1 O1 Ti1 N1 13.7(4)
C1 O1 Ti1 O3 97.3(4)
C1 O1 Ti1 Cl1 -77.8(4)
C29 N2 Ti1 O2 4.5(3)
C26 N2 Ti1 O2 -175.0(3)
C29 N2 Ti1 O1 129.8(5)
C26 N2 Ti1 O1 -49.7(6)
C29 N2 Ti1 N1 177.8(3)
C26 N2 Ti1 N1 -1.7(3)
C29 N2 Ti1 O3 94.3(3)
C26 N2 Ti1 O3 -85.2(3)
C29 N2 Ti1 Cl1 -90.4(3)
C26 N2 Ti1 Cl1 90.1(3)
C15 N1 Ti1 O2 -145.7(5)
C18 N1 Ti1 O2 38.3(7)
C15 N1 Ti1 O1 -11.7(3)
C18 N1 Ti1 O1 172.3(3)
C15 N1 Ti1 N2 178.0(3)
C18 N1 Ti1 N2 2.0(3)
C15 N1 Ti1 O3 -97.8(3)
C18 N1 Ti1 O3 86.2(3)
C15 N1 Ti1 Cl1 84.3(3)
C18 N1 Ti1 Cl1 -91.8(3)
C31 C32 C36 C37 -18.7(5)
C33 C32 C36 C37 162.2(3)
C31 C32 C36 C38 102.3(4)
C33 C32 C36 C38 -76.8(4)
C31 C32 C36 C39 -138.5(4)
C33 C32 C36 C39 42.4(5)
C33 C34 C40 C43 -1.1(5)
C35 C34 C40 C43 176.6(3)
C33 C34 C40 C41 118.5(4)
C35 C34 C40 C41 -63.7(4)
C33 C34 C40 C42 -119.5(4)
C35 C34 C40 C42 58.3(4)
O2 Ti1 O3 C44 -151.0(3)
O1 Ti1 O3 C44 -47.8(3)
N2 Ti1 O3 C44 124.6(3)
N1 Ti1 O3 C44 37.4(3)
Cl1 Ti1 O3 C44 60.9(9)
O2 Ti1 O3 C47 33.0(3)
O1 Ti1 O3 C47 136.2(3)
N2 Ti1 O3 C47 -51.3(3)
N1 Ti1 O3 C47 -138.6(3)
Cl1 Ti1 O3 C47 -115.1(8)
C47 O3 C44 C45 -21.4(4)
Ti1 O3 C44 C45 162.0(3)
O3 C44 C45 C46 35.5(4)
C44 C45 C46 C47 -36.3(5)
C44 O3 C47 C46 -1.9(4)
Ti1 O3 C47 C46 174.6(3)
C45 C46 C47 O3 23.8(5)
